data_4135160
loop_
_publ_author_name
'Rauch, Michael'
'Kar, Sayan'
'Kumar, Amit'
'Avram, Liat'
'Shimon, Linda J. W.'
'Milstein, David'

_publ_section_title
;
 Metal-Ligand Cooperation Facilitates Bond Activation and Catalytic
 Hydrogenation with Zinc Pincer Complexes.
;
_journal_name_full 'Journal of the American Chemical Society'
_journal_paper_doi 10.1021/jacs.0c05500
_journal_year 2020
_chemical_formula_moiety 'C30 H50 Cl N3 O2 P2 Zn'
_chemical_formula_sum 'C30 H50 Cl N3 O2 P2 Zn'
_chemical_formula_weight 647.49
_space_group_crystal_system monoclinic
_space_group_IT_number 14
_space_group_name_Hall '-P 2yn'
_space_group_name_H-M_alt 'P 1 21/n 1'
_atom_sites_solution_hydrogens mixed
_audit_creation_method SHELXL-2016/4
_cell_angle_alpha 90
_cell_angle_beta 105.1510(10)
_cell_angle_gamma 90
_cell_formula_units_Z 4
_cell_length_a 19.5996(2)
_cell_length_b 7.71110(10)
_cell_length_c 23.4920(3)
_cell_measurement_reflns_used 34062
_cell_measurement_temperature 100(2)
_cell_measurement_theta_max 79.7740
_cell_measurement_theta_min 3.8880
_cell_volume 3427.04(7)
_computing_cell_refinement 'CrysAlisPro 1.171.40.60a (Rigaku OD, 2019)'
_computing_data_collection 'CrysAlisPro 1.171.40.60a (Rigaku OD, 2019)'
_computing_data_reduction 'CrysAlisPro 1.171.40.60a (Rigaku OD, 2019)'
_computing_molecular_graphics 'Olex2 (Dolomanov 2016)'
_computing_publication_material 'SHELXL-2016/4 (Sheldrick, 2016)'
_computing_structure_refinement 'SHELXL-2016/4 (Sheldrick, 2016)'
_computing_structure_solution 'SHELXT 2014/5 (Sheldrick, 2014)'
_diffrn_ambient_temperature 100(2)
_diffrn_measured_fraction_theta_full 1.000
_diffrn_measured_fraction_theta_max 0.998
_diffrn_measurement_device_type 'Rigaku XtaLAB AFC12 (RINC): Kappa dual offset/far'
_diffrn_measurement_method '\w scans'
_diffrn_radiation_type CuK\a
_diffrn_radiation_wavelength 1.54184
_diffrn_reflns_av_R_equivalents 0.0373
_diffrn_reflns_av_unetI/netI 0.0235
_diffrn_reflns_Laue_measured_fraction_full 1.000
_diffrn_reflns_Laue_measured_fraction_max 0.998
_diffrn_reflns_limit_h_max 24
_diffrn_reflns_limit_h_min -25
_diffrn_reflns_limit_k_max 9
_diffrn_reflns_limit_k_min -9
_diffrn_reflns_limit_l_max 30
_diffrn_reflns_limit_l_min -30
_diffrn_reflns_number 48999
_diffrn_reflns_point_group_measured_fraction_full 1.000
_diffrn_reflns_point_group_measured_fraction_max 0.998
_diffrn_reflns_theta_full 67.684
_diffrn_reflns_theta_max 80.253
_diffrn_reflns_theta_min 3.899
_diffrn_source 'micro-focus sealed X-ray tube'
_exptl_absorpt_coefficient_mu 2.818
_exptl_absorpt_correction_T_max 1.00000
_exptl_absorpt_correction_T_min 0.59669
_exptl_absorpt_correction_type multi-scan
_exptl_absorpt_process_details
;
CrysAlisPro 1.171.40.60a (Rigaku Oxford Diffraction, 2019)
Empirical absorption correction using spherical harmonics,
 implemented in SCALE3 ABSPACK scaling algorithm.
;
_exptl_crystal_colour orange
_exptl_crystal_density_diffrn 1.255
_exptl_crystal_description plate
_exptl_crystal_F_000 1376
_exptl_crystal_size_max 0.280
_exptl_crystal_size_mid 0.118
_exptl_crystal_size_min 0.066
_refine_diff_density_max 0.332
_refine_diff_density_min -0.558
_refine_diff_density_rms 0.062
_refine_ls_extinction_method none
_refine_ls_goodness_of_fit_ref 1.065
_refine_ls_hydrogen_treatment mixed
_refine_ls_matrix_type full
_refine_ls_number_parameters 369
_refine_ls_number_reflns 7465
_refine_ls_number_restraints 63
_refine_ls_restrained_S_all 1.062
_refine_ls_R_factor_all 0.0367
_refine_ls_R_factor_gt 0.0358
_refine_ls_shift/su_max 0.003
_refine_ls_shift/su_mean 0.000
_refine_ls_structure_factor_coef Fsqd
_refine_ls_weighting_details 'w=1/[\s^2^(Fo^2^)+(0.0450P)^2^+2.6453P] where P=(Fo^2^+2Fc^2^)/3'
_refine_ls_weighting_scheme calc
_refine_ls_wR_factor_gt 0.0927
_refine_ls_wR_factor_ref 0.0934
_reflns_Friedel_coverage 0.000
_reflns_number_gt 7176
_reflns_number_total 7465
_reflns_threshold_expression 'I > 2\s(I)'
_cod_data_source_file ja0c05500_si_002.cif
_cod_data_source_block complex5
_cod_original_sg_symbol_H-M 'P 21/n'
_cod_database_code 4135160
_shelx_shelxl_version_number 2016/4
_shelx_space_group_comment
;
The symmetry employed for this shelxl refinement is uniquely defined
by the following loop, which should always be used as a source of
symmetry information in preference to the above space-group names.
They are only intended as comments.
;
_shelx_estimated_absorpt_t_min 0.506
_shelx_estimated_absorpt_t_max 0.836
_oxdiff_exptl_absorpt_empirical_full_min 0.733
_oxdiff_exptl_absorpt_empirical_full_max 1.721
_oxdiff_exptl_absorpt_empirical_details
;
Empirical correction (ABSPACK) includes:
- Absorption correction using spherical harmonics
- Frame scaling
;

loop_
_space_group_symop_operation_xyz
'x, y, z'
'-x+1/2, y+1/2, -z+1/2'
'-x, -y, -z'
'x-1/2, -y-1/2, z-1/2'

loop_
_atom_site_label
_atom_site_type_symbol
_atom_site_fract_x
_atom_site_fract_y
_atom_site_fract_z
_atom_site_U_iso_or_equiv
_atom_site_adp_type
_atom_site_occupancy
_atom_site_site_symmetry_order
_atom_site_calc_flag
_atom_site_refinement_flags_posn
_atom_site_refinement_flags_adp
_atom_site_refinement_flags_occupancy
_atom_site_disorder_assembly
_atom_site_disorder_group
ZN1 Zn 0.73313(2) 0.54489(3) 0.49023(2) 0.01891(7) Uani 1 1 d . . . . .
CL1 Cl 0.58818(2) 1.01732(6) 0.37821(2) 0.03458(11) Uani 1 1 d . . . . .
P1 P 0.70529(2) 0.61604(5) 0.58377(2) 0.01989(9) Uani 1 1 d . . . . .
P2 P 0.90960(3) 0.73063(8) 0.38759(2) 0.03758(13) Uani 1 1 d . . . . .
O1 O 0.39062(7) 0.6749(2) 0.23041(6) 0.0385(3) Uani 1 1 d . . . . .
O2 O 0.42119(7) 0.40335(19) 0.23346(6) 0.0352(3) Uani 1 1 d . . . . .
N1 N 0.81486(6) 0.74088(17) 0.52229(6) 0.0192(3) Uani 1 1 d . . . . .
N2 N 0.67497(7) 0.70443(19) 0.42981(6) 0.0218(3) Uani 1 1 d . . . . .
H2 H 0.6790(13) 0.809(3) 0.4379(11) 0.039(6) Uiso 1 1 d . . . . .
N3 N 0.43313(8) 0.5558(2) 0.25028(6) 0.0276(3) Uani 1 1 d . . . . .
C1 C 0.75561(8) 0.8192(2) 0.59957(7) 0.0213(3) Uani 1 1 d . . . . .
H1A H 0.722510 0.917352 0.587124 0.026 Uiso 1 1 calc R U . . .
H1B H 0.775598 0.828494 0.642753 0.026 Uiso 1 1 calc R U . . .
C2 C 0.81505(8) 0.8379(2) 0.57014(7) 0.0193(3) Uani 1 1 d . . . . .
C3 C 0.86748(9) 0.9603(2) 0.59240(8) 0.0270(4) Uani 1 1 d . . . . .
H3 H 0.867107 1.025531 0.626611 0.032 Uiso 1 1 calc R U . . .
C4 C 0.91987(10) 0.9850(3) 0.56398(10) 0.0414(5) Uani 1 1 d . . . . .
H4 H 0.956202 1.067811 0.578310 0.050 Uiso 1 1 calc R U . . .
C5 C 0.91894(10) 0.8879(3) 0.51431(10) 0.0431(5) Uani 1 1 d . . . . .
H5 H 0.954337 0.904958 0.493893 0.052 Uiso 1 1 calc R U . . .
C6 C 0.86625(8) 0.7654(2) 0.49430(8) 0.0270(3) Uani 1 1 d . . . . .
C7 C 0.86568(9) 0.6455(3) 0.44336(8) 0.0288(4) Uani 1 1 d . . . . .
H7A H 0.815931 0.617897 0.423089 0.035 Uiso 1 1 calc R U . . .
H7B H 0.889117 0.535674 0.459410 0.035 Uiso 1 1 calc R U . . .
C8 C 0.61413(9) 0.6829(3) 0.58677(8) 0.0312(4) Uani 1 1 d . . . . .
C9 C 0.61203(10) 0.7921(3) 0.64093(9) 0.0355(4) Uani 1 1 d . . . . .
H9A H 0.629259 0.722631 0.676739 0.053 Uiso 1 1 calc R U . . .
H9B H 0.563330 0.828974 0.637801 0.053 Uiso 1 1 calc R U . . .
H9C H 0.642155 0.894539 0.642826 0.053 Uiso 1 1 calc R U . . .
C10 C 0.56928(12) 0.5184(4) 0.58401(11) 0.0497(6) Uani 1 1 d . . . . .
H10A H 0.574785 0.444731 0.551509 0.075 Uiso 1 1 calc R U . . .
H10B H 0.519461 0.550613 0.577495 0.075 Uiso 1 1 calc R U . . .
H10C H 0.584955 0.454817 0.621274 0.075 Uiso 1 1 calc R U . . .
C11 C 0.58295(10) 0.7903(4) 0.53090(9) 0.0461(6) Uani 1 1 d . . . . .
H11A H 0.613083 0.891372 0.530351 0.069 Uiso 1 1 calc R U . . .
H11B H 0.535316 0.829243 0.530790 0.069 Uiso 1 1 calc R U . . .
H11C H 0.580563 0.718791 0.495951 0.069 Uiso 1 1 calc R U . . .
C12 C 0.75046(10) 0.4668(2) 0.64519(8) 0.0273(4) Uani 1 1 d . . . . .
C13 C 0.74674(11) 0.5214(3) 0.70711(8) 0.0335(4) Uani 1 1 d . . . . .
H13A H 0.762001 0.642336 0.714160 0.050 Uiso 1 1 calc R U . . .
H13B H 0.777818 0.446798 0.736552 0.050 Uiso 1 1 calc R U . . .
H13C H 0.698022 0.509995 0.710158 0.050 Uiso 1 1 calc R U . . .
C14 C 0.82827(10) 0.4632(2) 0.64334(8) 0.0316(4) Uani 1 1 d . . . . .
H14A H 0.831084 0.428802 0.603852 0.047 Uiso 1 1 calc R U . . .
H14B H 0.854367 0.379609 0.672398 0.047 Uiso 1 1 calc R U . . .
H14C H 0.848970 0.578784 0.652580 0.047 Uiso 1 1 calc R U . . .
C15 C 0.72083(14) 0.2824(3) 0.63149(10) 0.0441(5) Uani 1 1 d . . . . .
H15A H 0.672311 0.278204 0.635447 0.066 Uiso 1 1 calc R U . . .
H15B H 0.750280 0.200366 0.659185 0.066 Uiso 1 1 calc R U . . .
H15C H 0.721033 0.251130 0.591096 0.066 Uiso 1 1 calc R U . . .
C16 C 0.94121(12) 0.5235(4) 0.36125(10) 0.0459(5) Uani 1 1 d . . . . .
C17 C 1.00878(17) 0.4819(6) 0.40929(14) 0.0900(13) Uani 1 1 d . . . . .
H17A H 1.040752 0.581831 0.414858 0.135 Uiso 1 1 calc R U . . .
H17B H 1.032079 0.380930 0.397372 0.135 Uiso 1 1 calc R U . . .
H17C H 0.996703 0.456472 0.446352 0.135 Uiso 1 1 calc R U . . .
C18 C 0.96286(16) 0.5547(4) 0.30390(11) 0.0603(7) Uani 1 1 d . . . . .
H18A H 0.920413 0.567360 0.271094 0.090 Uiso 1 1 calc R U . . .
H18B H 0.990756 0.456083 0.296310 0.090 Uiso 1 1 calc R U . . .
H18C H 0.991261 0.660780 0.307642 0.090 Uiso 1 1 calc R U . . .
C19 C 0.8922(2) 0.3683(4) 0.35409(14) 0.0708(9) Uani 1 1 d . . . . .
H19A H 0.880108 0.346046 0.391366 0.106 Uiso 1 1 calc R U . . .
H19B H 0.915807 0.266309 0.343211 0.106 Uiso 1 1 calc R U . . .
H19C H 0.848940 0.392301 0.323086 0.106 Uiso 1 1 calc R U . . .
C20 C 0.83362(16) 0.8223(4) 0.33135(11) 0.0545(6) Uani 1 1 d . . . . .
C21 C 0.8637(3) 0.9138(5) 0.28469(18) 0.1019(16) Uani 1 1 d . . . . .
H21A H 0.904634 0.984175 0.304483 0.153 Uiso 1 1 calc R U . . .
H21B H 0.827269 0.988600 0.260100 0.153 Uiso 1 1 calc R U . . .
H21C H 0.878198 0.826537 0.259860 0.153 Uiso 1 1 calc R U . . .
C22 C 0.77541(15) 0.6970(5) 0.30148(11) 0.0708(9) Uani 1 1 d . . . . .
H22A H 0.793614 0.615795 0.276911 0.106 Uiso 1 1 calc R U . . .
H22B H 0.735636 0.762079 0.276722 0.106 Uiso 1 1 calc R U . . .
H22C H 0.759428 0.632412 0.331529 0.106 Uiso 1 1 calc R U . . .
C23 C 0.8023(2) 0.9613(4) 0.36442(15) 0.0770(11) Uani 1 1 d . . . . .
H23A H 0.780197 0.904765 0.392440 0.116 Uiso 1 1 calc R U . . .
H23B H 0.766729 1.028995 0.336022 0.116 Uiso 1 1 calc R U . . .
H23C H 0.840084 1.038490 0.385800 0.116 Uiso 1 1 calc R U . . .
C24 C 0.61865(8) 0.6718(2) 0.38564(7) 0.0193(3) Uani 1 1 d . . . . .
C25 C 0.60152(8) 0.4992(2) 0.36440(7) 0.0210(3) Uani 1 1 d . . . . .
H25 H 0.632172 0.407137 0.381706 0.025 Uiso 1 1 calc R U . . .
C26 C 0.54268(8) 0.4619(2) 0.32014(7) 0.0220(3) Uani 1 1 d . . . . .
H26 H 0.533195 0.345682 0.306983 0.026 Uiso 1 1 calc R U . . .
C27 C 0.49636(8) 0.5951(2) 0.29420(7) 0.0223(3) Uani 1 1 d . . . . .
C28 C 0.51031(8) 0.7668(2) 0.31249(7) 0.0239(3) Uani 1 1 d . . . . .
H28 H 0.478805 0.857087 0.294947 0.029 Uiso 1 1 calc R U . . .
C29 C 0.56994(8) 0.8028(2) 0.35597(7) 0.0227(3) Uani 1 1 d . . . . .
C30 C 0.75744(10) 0.3027(2) 0.47423(8) 0.0322(4) Uani 1 1 d . . . . .
H30A H 0.802970 0.271271 0.501167 0.048 Uiso 1 1 calc R U . . .
H30B H 0.760659 0.293492 0.433404 0.048 Uiso 1 1 calc R U . . .
H30C H 0.720687 0.223997 0.480223 0.048 Uiso 1 1 calc R U . . .

loop_
_atom_site_aniso_label
_atom_site_aniso_U_11
_atom_site_aniso_U_22
_atom_site_aniso_U_33
_atom_site_aniso_U_23
_atom_site_aniso_U_13
_atom_site_aniso_U_12
ZN1 0.01625(11) 0.01966(12) 0.01971(11) -0.00135(7) 0.00270(8) -0.00053(7)
CL1 0.0355(2) 0.01987(19) 0.0415(2) 0.00016(16) -0.00222(18) 0.00185(16)
P1 0.01811(18) 0.02170(19) 0.02028(18) -0.00049(14) 0.00577(14) -0.00149(14)
P2 0.0329(2) 0.0497(3) 0.0374(3) -0.0168(2) 0.0223(2) -0.0173(2)
O1 0.0268(6) 0.0477(8) 0.0327(7) 0.0059(6) -0.0070(5) 0.0046(6)
O2 0.0350(7) 0.0377(7) 0.0264(6) 0.0013(5) -0.0039(5) -0.0127(6)
N1 0.0133(5) 0.0230(6) 0.0196(6) -0.0018(5) 0.0014(5) -0.0006(5)
N2 0.0192(6) 0.0205(7) 0.0234(6) -0.0008(5) 0.0016(5) -0.0020(5)
N3 0.0217(7) 0.0389(8) 0.0194(6) 0.0047(6) 0.0006(5) -0.0048(6)
C1 0.0209(7) 0.0191(7) 0.0248(7) -0.0009(6) 0.0072(6) 0.0017(6)
C2 0.0162(6) 0.0211(7) 0.0190(7) -0.0012(6) 0.0014(5) 0.0008(6)
C3 0.0222(8) 0.0323(9) 0.0250(8) -0.0079(7) 0.0031(6) -0.0057(7)
C4 0.0282(9) 0.0570(13) 0.0399(11) -0.0212(10) 0.0105(8) -0.0220(9)
C5 0.0268(9) 0.0644(14) 0.0432(11) -0.0237(10) 0.0185(8) -0.0230(10)
C6 0.0184(7) 0.0371(9) 0.0261(8) -0.0082(7) 0.0070(6) -0.0064(7)
C7 0.0245(8) 0.0373(10) 0.0263(8) -0.0078(7) 0.0099(6) -0.0054(7)
C8 0.0196(7) 0.0474(11) 0.0289(9) -0.0043(8) 0.0107(6) -0.0021(7)
C9 0.0277(9) 0.0470(11) 0.0358(10) -0.0065(8) 0.0153(7) 0.0034(8)
C10 0.0340(10) 0.0714(16) 0.0511(13) -0.0225(12) 0.0242(10) -0.0226(11)
C11 0.0230(9) 0.0798(17) 0.0362(10) 0.0030(11) 0.0087(8) 0.0199(10)
C12 0.0379(9) 0.0207(8) 0.0236(8) 0.0012(6) 0.0088(7) -0.0002(7)
C13 0.0453(11) 0.0326(9) 0.0235(8) 0.0027(7) 0.0105(8) 0.0008(8)
C14 0.0366(10) 0.0298(9) 0.0262(8) 0.0038(7) 0.0042(7) 0.0129(7)
C15 0.0718(15) 0.0233(9) 0.0369(10) 0.0022(8) 0.0134(10) -0.0097(9)
C16 0.0450(12) 0.0635(15) 0.0345(10) -0.0072(10) 0.0196(9) 0.0096(10)
C17 0.0635(18) 0.163(4) 0.0497(15) 0.0046(19) 0.0252(14) 0.055(2)
C18 0.0650(16) 0.084(2) 0.0423(13) -0.0081(12) 0.0324(12) 0.0151(14)
C19 0.113(3) 0.0451(14) 0.0696(18) -0.0182(13) 0.0515(18) 0.0002(15)
C20 0.0763(17) 0.0533(14) 0.0472(13) 0.0149(11) 0.0400(12) 0.0163(12)
C21 0.177(4) 0.073(2) 0.097(3) 0.038(2) 0.109(3) 0.044(2)
C22 0.0519(14) 0.120(3) 0.0349(12) 0.0001(15) 0.0009(11) 0.0203(16)
C23 0.118(3) 0.0591(17) 0.082(2) 0.0295(15) 0.077(2) 0.0341(17)
C24 0.0158(6) 0.0231(7) 0.0195(7) 0.0016(6) 0.0054(5) 0.0001(6)
C25 0.0191(7) 0.0212(7) 0.0218(7) 0.0009(6) 0.0038(6) 0.0006(6)
C26 0.0218(7) 0.0232(8) 0.0210(7) -0.0002(6) 0.0054(6) -0.0023(6)
C27 0.0177(7) 0.0307(8) 0.0172(7) 0.0028(6) 0.0021(6) -0.0034(6)
C28 0.0199(7) 0.0275(8) 0.0231(7) 0.0063(6) 0.0037(6) 0.0028(6)
C29 0.0226(7) 0.0213(8) 0.0239(7) 0.0016(6) 0.0056(6) 0.0002(6)
C30 0.0384(10) 0.0253(9) 0.0313(9) -0.0043(7) 0.0061(7) 0.0048(7)

loop_
_atom_type_symbol
_atom_type_description
_atom_type_scat_dispersion_real
_atom_type_scat_dispersion_imag
_atom_type_scat_source
C C 0.0181 0.0091 'International Tables Vol C Tables 4.2.6.8 and 6.1.1.4'
H H 0.0000 0.0000 'International Tables Vol C Tables 4.2.6.8 and 6.1.1.4'
N N 0.0311 0.0180 'International Tables Vol C Tables 4.2.6.8 and 6.1.1.4'
O O 0.0492 0.0322 'International Tables Vol C Tables 4.2.6.8 and 6.1.1.4'
P P 0.2955 0.4335 'International Tables Vol C Tables 4.2.6.8 and 6.1.1.4'
Cl Cl 0.3639 0.7018 'International Tables Vol C Tables 4.2.6.8 and 6.1.1.4'
Zn Zn -1.5491 0.6778 'International Tables Vol C Tables 4.2.6.8 and 6.1.1.4'

loop_
_geom_angle_atom_site_label_1
_geom_angle_atom_site_label_2
_geom_angle_atom_site_label_3
_geom_angle
_geom_angle_site_symmetry_1
_geom_angle_site_symmetry_3
_geom_angle_publ_flag
C30 ZN1 N2 124.44(7) . . ?
C30 ZN1 N1 121.60(7) . . ?
N2 ZN1 N1 92.85(5) . . ?
C30 ZN1 P1 119.91(6) . . ?
N2 ZN1 P1 106.20(4) . . ?
N1 ZN1 P1 81.48(4) . . ?
C1 P1 C12 104.31(8) . . ?
C1 P1 C8 102.96(8) . . ?
C12 P1 C8 113.68(9) . . ?
C1 P1 ZN1 97.93(5) . . ?
C12 P1 ZN1 112.32(6) . . ?
C8 P1 ZN1 121.99(6) . . ?
C20 P2 C7 101.70(9) . . ?
C20 P2 C16 111.27(11) . . ?
C7 P2 C16 100.66(10) . . ?
C2 N1 C6 119.15(14) . . ?
C2 N1 ZN1 120.81(10) . . ?
C6 N1 ZN1 120.03(11) . . ?
C24 N2 ZN1 130.05(12) . . ?
C24 N2 H2 111.9(17) . . ?
ZN1 N2 H2 115.9(17) . . ?
O2 N3 O1 121.75(14) . . ?
O2 N3 C27 119.25(15) . . ?
O1 N3 C27 118.99(15) . . ?
C2 C1 P1 115.29(11) . . ?
C2 C1 H1A 108.5 . . ?
P1 C1 H1A 108.5 . . ?
C2 C1 H1B 108.5 . . ?
P1 C1 H1B 108.5 . . ?
H1A C1 H1B 107.5 . . ?
N1 C2 C3 121.98(14) . . ?
N1 C2 C1 119.61(13) . . ?
C3 C2 C1 118.37(14) . . ?
C4 C3 C2 118.87(16) . . ?
C4 C3 H3 120.6 . . ?
C2 C3 H3 120.6 . . ?
C3 C4 C5 119.15(17) . . ?
C3 C4 H4 120.4 . . ?
C5 C4 H4 120.4 . . ?
C4 C5 C6 119.94(17) . . ?
C4 C5 H5 120.0 . . ?
C6 C5 H5 120.0 . . ?
N1 C6 C5 120.89(16) . . ?
N1 C6 C7 116.59(14) . . ?
C5 C6 C7 122.40(16) . . ?
C6 C7 P2 115.61(13) . . ?
C6 C7 H7A 108.4 . . ?
P2 C7 H7A 108.4 . . ?
C6 C7 H7B 108.4 . . ?
P2 C7 H7B 108.4 . . ?
H7A C7 H7B 107.4 . . ?
C10 C8 C9 110.44(16) . . ?
C10 C8 C11 108.29(18) . . ?
C9 C8 C11 108.73(18) . . ?
C10 C8 P1 108.15(15) . . ?
C9 C8 P1 114.42(12) . . ?
C11 C8 P1 106.60(12) . . ?
C8 C9 H9A 109.5 . . ?
C8 C9 H9B 109.5 . . ?
H9A C9 H9B 109.5 . . ?
C8 C9 H9C 109.5 . . ?
H9A C9 H9C 109.5 . . ?
H9B C9 H9C 109.5 . . ?
C8 C10 H10A 109.5 . . ?
C8 C10 H10B 109.5 . . ?
H10A C10 H10B 109.5 . . ?
C8 C10 H10C 109.5 . . ?
H10A C10 H10C 109.5 . . ?
H10B C10 H10C 109.5 . . ?
C8 C11 H11A 109.5 . . ?
C8 C11 H11B 109.5 . . ?
H11A C11 H11B 109.5 . . ?
C8 C11 H11C 109.5 . . ?
H11A C11 H11C 109.5 . . ?
H11B C11 H11C 109.5 . . ?
C13 C12 C14 108.97(15) . . ?
C13 C12 C15 110.07(16) . . ?
C14 C12 C15 107.47(16) . . ?
C13 C12 P1 115.53(13) . . ?
C14 C12 P1 105.17(12) . . ?
C15 C12 P1 109.25(13) . . ?
C12 C13 H13A 109.5 . . ?
C12 C13 H13B 109.5 . . ?
H13A C13 H13B 109.5 . . ?
C12 C13 H13C 109.5 . . ?
H13A C13 H13C 109.5 . . ?
H13B C13 H13C 109.5 . . ?
C12 C14 H14A 109.5 . . ?
C12 C14 H14B 109.5 . . ?
H14A C14 H14B 109.5 . . ?
C12 C14 H14C 109.5 . . ?
H14A C14 H14C 109.5 . . ?
H14B C14 H14C 109.5 . . ?
C12 C15 H15A 109.5 . . ?
C12 C15 H15B 109.5 . . ?
H15A C15 H15B 109.5 . . ?
C12 C15 H15C 109.5 . . ?
H15A C15 H15C 109.5 . . ?
H15B C15 H15C 109.5 . . ?
C19 C16 C17 108.5(3) . . ?
C19 C16 C18 109.9(2) . . ?
C17 C16 C18 107.2(2) . . ?
C19 C16 P2 117.01(17) . . ?
C17 C16 P2 103.4(2) . . ?
C18 C16 P2 110.31(19) . . ?
C16 C17 H17A 109.5 . . ?
C16 C17 H17B 109.5 . . ?
H17A C17 H17B 109.5 . . ?
C16 C17 H17C 109.5 . . ?
H17A C17 H17C 109.5 . . ?
H17B C17 H17C 109.5 . . ?
C16 C18 H18A 109.5 . . ?
C16 C18 H18B 109.5 . . ?
H18A C18 H18B 109.5 . . ?
C16 C18 H18C 109.5 . . ?
H18A C18 H18C 109.5 . . ?
H18B C18 H18C 109.5 . . ?
C16 C19 H19A 109.5 . . ?
C16 C19 H19B 109.5 . . ?
H19A C19 H19B 109.5 . . ?
C16 C19 H19C 109.5 . . ?
H19A C19 H19C 109.5 . . ?
H19B C19 H19C 109.5 . . ?
C22 C20 C23 109.0(3) . . ?
C22 C20 C21 110.0(3) . . ?
C23 C20 C21 108.4(2) . . ?
C22 C20 P2 116.9(2) . . ?
C23 C20 P2 104.9(2) . . ?
C21 C20 P2 107.2(2) . . ?
C20 C21 H21A 109.5 . . ?
C20 C21 H21B 109.5 . . ?
H21A C21 H21B 109.5 . . ?
C20 C21 H21C 109.5 . . ?
H21A C21 H21C 109.5 . . ?
H21B C21 H21C 109.5 . . ?
C20 C22 H22A 109.5 . . ?
C20 C22 H22B 109.5 . . ?
H22A C22 H22B 109.5 . . ?
C20 C22 H22C 109.5 . . ?
H22A C22 H22C 109.5 . . ?
H22B C22 H22C 109.5 . . ?
C20 C23 H23A 109.5 . . ?
C20 C23 H23B 109.5 . . ?
H23A C23 H23B 109.5 . . ?
C20 C23 H23C 109.5 . . ?
H23A C23 H23C 109.5 . . ?
H23B C23 H23C 109.5 . . ?
N2 C24 C25 121.37(14) . . ?
N2 C24 C29 123.87(15) . . ?
C25 C24 C29 114.75(14) . . ?
C26 C25 C24 122.41(15) . . ?
C26 C25 H25 118.8 . . ?
C24 C25 H25 118.8 . . ?
C25 C26 C27 119.90(15) . . ?
C25 C26 H26 120.1 . . ?
C27 C26 H26 120.1 . . ?
C28 C27 C26 120.60(14) . . ?
C28 C27 N3 119.27(15) . . ?
C26 C27 N3 120.09(16) . . ?
C29 C28 C27 118.91(15) . . ?
C29 C28 H28 120.5 . . ?
C27 C28 H28 120.5 . . ?
C28 C29 C24 123.38(15) . . ?
C28 C29 CL1 119.05(13) . . ?
C24 C29 CL1 117.56(12) . . ?
ZN1 C30 H30A 109.5 . . ?
ZN1 C30 H30B 109.5 . . ?
H30A C30 H30B 109.5 . . ?
ZN1 C30 H30C 109.5 . . ?
H30A C30 H30C 109.5 . . ?
H30B C30 H30C 109.5 . . ?

loop_
_geom_bond_atom_site_label_1
_geom_bond_atom_site_label_2
_geom_bond_distance
_geom_bond_site_symmetry_2
_geom_bond_publ_flag
ZN1 C30 1.9872(18) . ?
ZN1 N2 1.9954(14) . ?
ZN1 N1 2.1878(13) . ?
ZN1 P1 2.4606(4) . ?
CL1 C29 1.7436(17) . ?
P1 C1 1.8367(17) . ?
P1 C12 1.8766(18) . ?
P1 C8 1.8785(17) . ?
P2 C20 1.853(3) . ?
P2 C7 1.8648(18) . ?
P2 C16 1.876(2) . ?
O1 N3 1.246(2) . ?
O2 N3 1.242(2) . ?
N1 C2 1.350(2) . ?
N1 C6 1.352(2) . ?
N2 C24 1.327(2) . ?
N2 H2 0.83(3) . ?
N3 C27 1.423(2) . ?
C1 C2 1.509(2) . ?
C1 H1A 0.9900 . ?
C1 H1B 0.9900 . ?
C2 C3 1.392(2) . ?
C3 C4 1.376(3) . ?
C3 H3 0.9500 . ?
C4 C5 1.383(3) . ?
C4 H4 0.9500 . ?
C5 C6 1.388(2) . ?
C5 H5 0.9500 . ?
C6 C7 1.510(2) . ?
C7 H7A 0.9900 . ?
C7 H7B 0.9900 . ?
C8 C10 1.535(3) . ?
C8 C9 1.536(3) . ?
C8 C11 1.537(3) . ?
C9 H9A 0.9800 . ?
C9 H9B 0.9800 . ?
C9 H9C 0.9800 . ?
C10 H10A 0.9800 . ?
C10 H10B 0.9800 . ?
C10 H10C 0.9800 . ?
C11 H11A 0.9800 . ?
C11 H11B 0.9800 . ?
C11 H11C 0.9800 . ?
C12 C13 1.534(2) . ?
C12 C14 1.537(3) . ?
C12 C15 1.538(3) . ?
C13 H13A 0.9800 . ?
C13 H13B 0.9800 . ?
C13 H13C 0.9800 . ?
C14 H14A 0.9800 . ?
C14 H14B 0.9800 . ?
C14 H14C 0.9800 . ?
C15 H15A 0.9800 . ?
C15 H15B 0.9800 . ?
C15 H15C 0.9800 . ?
C16 C19 1.516(4) . ?
C16 C17 1.533(4) . ?
C16 C18 1.534(3) . ?
C17 H17A 0.9800 . ?
C17 H17B 0.9800 . ?
C17 H17C 0.9800 . ?
C18 H18A 0.9800 . ?
C18 H18B 0.9800 . ?
C18 H18C 0.9800 . ?
C19 H19A 0.9800 . ?
C19 H19B 0.9800 . ?
C19 H19C 0.9800 . ?
C20 C22 1.520(5) . ?
C20 C23 1.542(4) . ?
C20 C21 1.544(3) . ?
C21 H21A 0.9800 . ?
C21 H21B 0.9800 . ?
C21 H21C 0.9800 . ?
C22 H22A 0.9800 . ?
C22 H22B 0.9800 . ?
C22 H22C 0.9800 . ?
C23 H23A 0.9800 . ?
C23 H23B 0.9800 . ?
C23 H23C 0.9800 . ?
C24 C25 1.431(2) . ?
C24 C29 1.438(2) . ?
C25 C26 1.366(2) . ?
C25 H25 0.9500 . ?
C26 C27 1.401(2) . ?
C26 H26 0.9500 . ?
C27 C28 1.397(2) . ?
C28 C29 1.365(2) . ?
C28 H28 0.9500 . ?
C30 H30A 0.9800 . ?
C30 H30B 0.9800 . ?
C30 H30C 0.9800 . ?

loop_
_geom_torsion_atom_site_label_1
_geom_torsion_atom_site_label_2
_geom_torsion_atom_site_label_3
_geom_torsion_atom_site_label_4
_geom_torsion
_geom_torsion_site_symmetry_1
_geom_torsion_site_symmetry_2
_geom_torsion_site_symmetry_3
_geom_torsion_site_symmetry_4
_geom_torsion_publ_flag
C12 P1 C1 C2 92.60(13) . . . . ?
C8 P1 C1 C2 -148.46(12) . . . . ?
ZN1 P1 C1 C2 -22.94(12) . . . . ?
C6 N1 C2 C3 -1.4(2) . . . . ?
ZN1 N1 C2 C3 178.26(12) . . . . ?
C6 N1 C2 C1 176.39(15) . . . . ?
ZN1 N1 C2 C1 -3.97(19) . . . . ?
P1 C1 C2 N1 20.41(19) . . . . ?
P1 C1 C2 C3 -161.74(13) . . . . ?
N1 C2 C3 C4 1.3(3) . . . . ?
C1 C2 C3 C4 -176.53(18) . . . . ?
C2 C3 C4 C5 0.0(3) . . . . ?
C3 C4 C5 C6 -1.0(4) . . . . ?
C2 N1 C6 C5 0.3(3) . . . . ?
ZN1 N1 C6 C5 -179.37(16) . . . . ?
C2 N1 C6 C7 176.40(15) . . . . ?
ZN1 N1 C6 C7 -3.2(2) . . . . ?
C4 C5 C6 N1 0.9(4) . . . . ?
C4 C5 C6 C7 -175.0(2) . . . . ?
N1 C6 C7 P2 155.97(13) . . . . ?
C5 C6 C7 P2 -28.0(3) . . . . ?
C20 P2 C7 C6 -95.33(16) . . . . ?
C16 P2 C7 C6 150.09(14) . . . . ?
C1 P1 C8 C10 -171.10(14) . . . . ?
C12 P1 C8 C10 -58.90(16) . . . . ?
ZN1 P1 C8 C10 80.81(15) . . . . ?
C1 P1 C8 C9 -47.56(16) . . . . ?
C12 P1 C8 C9 64.63(17) . . . . ?
ZN1 P1 C8 C9 -155.66(12) . . . . ?
C1 P1 C8 C11 72.65(16) . . . . ?
C12 P1 C8 C11 -175.16(14) . . . . ?
ZN1 P1 C8 C11 -35.44(17) . . . . ?
C1 P1 C12 C13 64.53(15) . . . . ?
C8 P1 C12 C13 -46.85(17) . . . . ?
ZN1 P1 C12 C13 169.51(12) . . . . ?
C1 P1 C12 C14 -55.65(13) . . . . ?
C8 P1 C12 C14 -167.03(12) . . . . ?
ZN1 P1 C12 C14 49.33(12) . . . . ?
C1 P1 C12 C15 -170.75(14) . . . . ?
C8 P1 C12 C15 77.88(16) . . . . ?
ZN1 P1 C12 C15 -65.76(15) . . . . ?
C20 P2 C16 C19 -68.0(2) . . . . ?
C7 P2 C16 C19 39.1(2) . . . . ?
C20 P2 C16 C17 172.8(2) . . . . ?
C7 P2 C16 C17 -80.1(2) . . . . ?
C20 P2 C16 C18 58.5(2) . . . . ?
C7 P2 C16 C18 165.62(18) . . . . ?
C7 P2 C20 C22 -61.2(2) . . . . ?
C16 P2 C20 C22 45.2(2) . . . . ?
C7 P2 C20 C23 59.6(2) . . . . ?
C16 P2 C20 C23 166.04(18) . . . . ?
C7 P2 C20 C21 174.7(2) . . . . ?
C16 P2 C20 C21 -78.8(2) . . . . ?
ZN1 N2 C24 C25 -17.8(2) . . . . ?
ZN1 N2 C24 C29 161.38(12) . . . . ?
N2 C24 C25 C26 178.03(15) . . . . ?
C29 C24 C25 C26 -1.2(2) . . . . ?
C24 C25 C26 C27 -0.5(2) . . . . ?
C25 C26 C27 C28 1.0(2) . . . . ?
C25 C26 C27 N3 -176.68(15) . . . . ?
O2 N3 C27 C28 179.06(15) . . . . ?
O1 N3 C27 C28 -2.1(2) . . . . ?
O2 N3 C27 C26 -3.2(2) . . . . ?
O1 N3 C27 C26 175.64(15) . . . . ?
C26 C27 C28 C29 0.2(2) . . . . ?
N3 C27 C28 C29 177.92(15) . . . . ?
C27 C28 C29 C24 -2.0(3) . . . . ?
C27 C28 C29 CL1 179.12(12) . . . . ?
N2 C24 C29 C28 -176.72(16) . . . . ?
C25 C24 C29 C28 2.5(2) . . . . ?
N2 C24 C29 CL1 2.1(2) . . . . ?
C25 C24 C29 CL1 -178.63(11) . . . . ?
